data_4116093
loop_
_publ_author_name
'Kil Sik Min'
'Myunghyun Paik Suh'

_publ_section_title
;
 Silver(I)-Polynitrile Network Solids for Anion Exchange: Anion-Induced
 Transformation of Supramolecular Structure in the Crystalline State
;
_journal_name_full 'Journal of the American Chemical Society'
_journal_page_first 6834
_journal_page_last 6840
_journal_paper_doi 10.1021/ja000642m
_journal_volume 122
_journal_year 2000
_chemical_formula_sum 'C15 H20 Ag F3 N6 O3 S'
_chemical_formula_weight 529.30
_chemical_name_systematic
; 
 ? 
;
_space_group_IT_number 14
_symmetry_cell_setting monoclinic
_symmetry_space_group_name_Hall '-P 2yn'
_symmetry_space_group_name_H-M 'P 1 21/n 1'
_atom_sites_solution_hydrogens geom
_atom_sites_solution_primary direct
_atom_sites_solution_secondary difmap
_audit_creation_method SHELXL-97
_cell_angle_alpha 90.00
_cell_angle_beta 90.142(5)
_cell_angle_gamma 90.00
_cell_formula_units_Z 4
_cell_length_a 10.5634(7)
_cell_length_b 17.186(2)
_cell_length_c 11.4697(7)
_cell_measurement_temperature 293(2)
_cell_volume 2082.2(3)
_computing_structure_refinement 'SHELXL-97 (Sheldrick, 1997)'
_computing_structure_solution 'SHELXS-97 (Sheldrick, 1990)'
_diffrn_ambient_temperature 293(2)
_diffrn_measured_fraction_theta_full 0.850
_diffrn_measured_fraction_theta_max 0.850
_diffrn_radiation_monochromator graphite
_diffrn_radiation_source 'fine-focus sealed tube'
_diffrn_radiation_type MoK\a
_diffrn_radiation_wavelength 0.71069
_diffrn_reflns_av_R_equivalents 0.0237
_diffrn_reflns_av_sigmaI/netI 0.0277
_diffrn_reflns_limit_h_max 12
_diffrn_reflns_limit_h_min -5
_diffrn_reflns_limit_k_max 20
_diffrn_reflns_limit_k_min -6
_diffrn_reflns_limit_l_max 13
_diffrn_reflns_limit_l_min -13
_diffrn_reflns_number 3352
_diffrn_reflns_theta_full 24.97
_diffrn_reflns_theta_max 24.97
_diffrn_reflns_theta_min 2.26
_exptl_absorpt_coefficient_mu 1.123
_exptl_crystal_density_diffrn 1.688
_exptl_crystal_F_000 1064
_refine_diff_density_max 1.225
_refine_diff_density_min -0.521
_refine_diff_density_rms 0.090
_refine_ls_extinction_method none
_refine_ls_goodness_of_fit_ref 0.969
_refine_ls_hydrogen_treatment mixed
_refine_ls_matrix_type full
_refine_ls_number_parameters 262
_refine_ls_number_reflns 3106
_refine_ls_number_restraints 0
_refine_ls_restrained_S_all 0.969
_refine_ls_R_factor_all 0.0602
_refine_ls_R_factor_gt 0.0471
_refine_ls_shift/su_max 0.002
_refine_ls_shift/su_mean 0.000
_refine_ls_structure_factor_coef Fsqd
_refine_ls_weighting_details 'calc w=1/[\s^2^(Fo^2^)+(0.0986P)^2^+0.0000P] where P=(Fo^2^+2Fc^2^)/3'
_refine_ls_weighting_scheme calc
_refine_ls_wR_factor_gt 0.1170
_refine_ls_wR_factor_ref 0.1237
_reflns_number_gt 2396
_reflns_number_total 3106
_reflns_threshold_expression >2sigma(I)
_cod_data_source_file ja000642m_2.cif
_cod_data_source_block agotf
_cod_database_code 4116093

loop_
_symmetry_equiv_pos_as_xyz
'x, y, z'
'-x+1/2, y+1/2, -z+1/2'
'-x, -y, -z'
'x-1/2, -y-1/2, z-1/2'

loop_
_atom_site_label
_atom_site_type_symbol
_atom_site_fract_x
_atom_site_fract_y
_atom_site_fract_z
_atom_site_U_iso_or_equiv
_atom_site_adp_type
_atom_site_occupancy
_atom_site_symmetry_multiplicity
_atom_site_calc_flag
_atom_site_refinement_flags
Ag1 Ag 0.73535(3) 0.203999(18) 0.70026(3) 0.05277(17) Uani 1 1 d .
N1 N 1.1555(6) 0.1319(4) 0.4757(6) 0.1016(19) Uani 1 1 d .
N2 N 0.7939(3) 0.0656(2) 0.7014(3) 0.0438(7) Uani 1 1 d .
N3 N 0.9013(6) -0.0898(3) 1.0383(5) 0.0937(17) Uani 1 1 d .
N4 N 0.5341(3) 0.1439(2) 0.7023(3) 0.0456(8) Uani 1 1 d .
N5 N 0.8439(4) 0.2407(3) 0.8594(4) 0.0710(12) Uani 1 1 d .
N6 N 0.8213(5) 0.2709(3) 0.5513(4) 0.0761(12) Uani 1 1 d .
C1 C 1.0947(5) 0.1197(3) 0.5607(6) 0.0777(16) Uani 1 1 d .
C2 C 1.0131(4) 0.1075(3) 0.6554(5) 0.0680(13) Uani 1 1 d .
H2A H 0.9848 0.1574 0.6854 0.082 Uiso 1 1 calc R
H2B H 1.0585 0.0809 0.7173 0.082 Uiso 1 1 calc R
C3 C 0.8980(4) 0.0589(3) 0.6193(4) 0.0527(10) Uani 1 1 d .
H3A H 0.8694 0.0758 0.5429 0.063 Uiso 1 1 calc R
H3B H 0.9229 0.0048 0.6133 0.063 Uiso 1 1 calc R
C4 C 0.8247(5) 0.0377(3) 0.8198(4) 0.0532(10) Uani 1 1 d .
H4A H 0.7527 0.0468 0.8703 0.064 Uiso 1 1 calc R
H4B H 0.8955 0.0675 0.8500 0.064 Uiso 1 1 calc R
C5 C 0.8583(8) -0.0486(4) 0.8230(5) 0.089(2) Uani 1 1 d .
H5A H 0.7891 -0.0791 0.7911 0.107 Uiso 1 1 calc R
H5B H 0.9330 -0.0582 0.7761 0.107 Uiso 1 1 calc R
C6 C 0.8832(6) -0.0726(3) 0.9482(5) 0.0715(15) Uani 1 1 d .
C7 C 0.6761(4) 0.0308(2) 0.6545(4) 0.0468(9) Uani 1 1 d .
H7A H 0.6808 -0.0253 0.6620 0.056 Uiso 1 1 calc R
H7B H 0.6692 0.0431 0.5722 0.056 Uiso 1 1 calc R
C8 C 0.5581(4) 0.0598(3) 0.7168(4) 0.0497(9) Uani 1 1 d .
H8A H 0.4855 0.0312 0.6877 0.060 Uiso 1 1 calc R
H8B H 0.5664 0.0485 0.7993 0.060 Uiso 1 1 calc R
C9 C 0.4655(4) 0.1530(3) 0.5891(4) 0.0537(10) Uani 1 1 d .
H9A H 0.3776 0.1380 0.5986 0.064 Uiso 1 1 calc R
H9B H 0.5031 0.1193 0.5309 0.064 Uiso 1 1 calc R
C10 C 0.4729(5) 0.2378(3) 0.5486(4) 0.0612(12) Uani 1 1 d .
H10A H 0.4390 0.2715 0.6087 0.073 Uiso 1 1 calc R
H10B H 0.5608 0.2520 0.5361 0.073 Uiso 1 1 calc R
C11 C 0.9021(4) 0.2510(3) 0.9413(4) 0.0585(11) Uani 1 1 d .
C12 C 0.4641(11) 0.1758(5) 0.7982(6) 0.131(4) Uani 1 1 d .
H12A H 0.4394 0.2276 0.7730 0.157 Uiso 1 1 calc R
H12B H 0.3865 0.1457 0.8014 0.157 Uiso 1 1 calc R
C13 C 0.4970(9) 0.1834(7) 0.8989(10) 0.128(3) Uani 1 1 d .
H13A H 0.5607 0.2238 0.9051 0.154 Uiso 1 1 calc R
H13B H 0.5331 0.1351 0.9276 0.154 Uiso 1 1 calc R
C14 C 0.8736(15) 0.2935(5) 0.4747(8) 0.163(6) Uani 1 1 d .
S1 S 0.74858(18) 0.10239(14) 0.29225(17) 0.0942(5) Uani 1 1 d .
O1 O 0.6819(11) 0.1354(8) 0.3792(6) 0.213(6) Uani 1 1 d .
O2 O 0.7443(6) 0.0231(4) 0.2900(10) 0.185(5) Uani 1 1 d .
O3 O 0.8654(5) 0.1322(5) 0.2704(10) 0.156(3) Uani 1 1 d .
C15 C 0.6476(9) 0.1323(7) 0.1837(16) 0.183(8) Uani 1 1 d .
F1 F 0.6485(8) 0.2028(4) 0.1591(9) 0.216(5) Uani 1 1 d .
F2 F 0.5344(7) 0.1063(5) 0.1792(10) 0.245(6) Uani 1 1 d .
F3 F 0.7029(14) 0.0864(9) 0.0824(7) 0.316(9) Uani 1 1 d .

loop_
_atom_site_aniso_label
_atom_site_aniso_U_11
_atom_site_aniso_U_22
_atom_site_aniso_U_33
_atom_site_aniso_U_23
_atom_site_aniso_U_13
_atom_site_aniso_U_12
Ag1 0.0593(3) 0.0490(2) 0.0499(2) -0.00137(13) -0.01453(15) -0.00178(14)
N1 0.080(3) 0.106(4) 0.119(5) -0.031(3) 0.033(3) -0.035(3)
N2 0.0369(17) 0.0503(18) 0.0441(18) 0.0001(14) -0.0047(13) 0.0054(14)
N3 0.113(4) 0.083(3) 0.085(4) 0.013(3) -0.041(3) -0.001(3)
N4 0.0462(18) 0.0549(18) 0.0357(16) 0.0145(13) 0.0056(14) 0.0079(15)
N5 0.062(2) 0.088(3) 0.064(2) -0.023(2) -0.015(2) 0.006(2)
N6 0.075(3) 0.099(3) 0.055(2) 0.008(2) 0.016(2) -0.012(3)
C1 0.042(2) 0.079(3) 0.113(5) -0.034(3) 0.008(3) -0.004(2)
C2 0.040(2) 0.078(3) 0.086(4) -0.008(3) -0.008(2) -0.011(2)
C3 0.043(2) 0.056(2) 0.059(3) -0.0054(19) -0.0058(19) 0.0008(18)
C4 0.057(3) 0.058(2) 0.044(2) -0.0029(18) -0.014(2) 0.010(2)
C5 0.136(6) 0.069(3) 0.063(3) 0.005(3) -0.016(4) 0.030(4)
C6 0.079(4) 0.056(3) 0.079(4) 0.010(3) -0.032(3) 0.002(2)
C7 0.049(2) 0.042(2) 0.049(2) -0.0067(16) -0.0071(18) -0.0029(17)
C8 0.044(2) 0.058(2) 0.047(2) 0.0034(18) 0.0060(18) -0.0004(18)
C9 0.039(2) 0.059(2) 0.063(3) 0.010(2) -0.012(2) -0.0036(18)
C10 0.064(3) 0.064(3) 0.055(3) 0.021(2) -0.019(2) -0.005(2)
C11 0.050(2) 0.077(3) 0.048(2) -0.020(2) -0.010(2) -0.004(2)
C12 0.199(10) 0.123(6) 0.071(4) 0.044(4) 0.084(5) 0.099(6)
C13 0.088(5) 0.158(8) 0.138(8) -0.031(7) 0.022(5) -0.002(6)
C14 0.291(16) 0.116(6) 0.081(5) -0.028(4) 0.089(8) -0.107(8)
S1 0.0839(11) 0.1091(14) 0.0897(12) 0.0128(9) 0.0045(9) -0.0111(9)
O1 0.267(12) 0.310(13) 0.062(3) 0.004(5) 0.052(5) 0.096(10)
O2 0.101(4) 0.104(5) 0.350(15) 0.121(7) -0.051(6) -0.011(3)
O3 0.065(3) 0.147(5) 0.257(10) 0.045(6) -0.007(4) -0.021(3)
C15 0.090(6) 0.121(8) 0.34(2) 0.138(11) -0.007(9) 0.005(5)
F1 0.173(7) 0.153(6) 0.323(12) 0.152(7) -0.048(7) -0.011(5)
F2 0.145(6) 0.210(7) 0.379(13) 0.179(9) -0.140(8) -0.073(6)
F3 0.393(18) 0.46(2) 0.094(4) -0.103(8) -0.019(7) 0.196(17)

loop_
_atom_type_symbol
_atom_type_description
_atom_type_scat_dispersion_real
_atom_type_scat_dispersion_imag
_atom_type_scat_source
C C 0.0033 0.0016 'International Tables Vol C Tables 4.2.6.8 and 6.1.1.4'
H H 0.0000 0.0000 'International Tables Vol C Tables 4.2.6.8 and 6.1.1.4'
N N 0.0061 0.0033 'International Tables Vol C Tables 4.2.6.8 and 6.1.1.4'
Ag Ag -0.8971 1.1015 'International Tables Vol C Tables 4.2.6.8 and 6.1.1.4'
F F 0.0171 0.0103 'International Tables Vol C Tables 4.2.6.8 and 6.1.1.4'
S S 0.1246 0.1234 'International Tables Vol C Tables 4.2.6.8 and 6.1.1.4'
O O 0.0106 0.0060 'International Tables Vol C Tables 4.2.6.8 and 6.1.1.4'

loop_
_geom_angle_atom_site_label_1
_geom_angle_atom_site_label_2
_geom_angle_atom_site_label_3
_geom_angle
_geom_angle_site_symmetry_1
_geom_angle_site_symmetry_3
N5 Ag1 N6 105.54(19) . .
N5 Ag1 N4 124.93(16) . .
N6 Ag1 N4 126.48(15) . .
N5 Ag1 N2 98.01(15) . .
N6 Ag1 N2 113.33(16) . .
N4 Ag1 N2 78.66(12) . .
C3 N2 C4 113.9(3) . .
C3 N2 C7 111.7(3) . .
C4 N2 C7 112.7(3) . .
C3 N2 Ag1 105.3(3) . .
C4 N2 Ag1 112.0(3) . .
C7 N2 Ag1 100.2(2) . .
C12 N4 C8 112.1(4) . .
C12 N4 C9 112.1(5) . .
C8 N4 C9 106.5(3) . .
C12 N4 Ag1 107.8(6) . .
C8 N4 Ag1 105.9(2) . .
C9 N4 Ag1 112.4(2) . .
C11 N5 Ag1 172.6(5) . .
C14 N6 Ag1 169.2(8) . .
N1 C1 C2 174.8(7) . .
C1 C2 C3 111.1(5) . .
C1 C2 H2A 109.4 . .
C3 C2 H2A 109.4 . .
C1 C2 H2B 109.4 . .
C3 C2 H2B 109.4 . .
H2A C2 H2B 108.0 . .
N2 C3 C2 112.5(4) . .
N2 C3 H3A 109.1 . .
C2 C3 H3A 109.1 . .
N2 C3 H3B 109.1 . .
C2 C3 H3B 109.1 . .
H3A C3 H3B 107.8 . .
N2 C4 C5 112.9(4) . .
N2 C4 H4A 109.0 . .
C5 C4 H4A 109.0 . .
N2 C4 H4B 109.0 . .
C5 C4 H4B 109.0 . .
H4A C4 H4B 107.8 . .
C6 C5 C4 109.1(5) . .
C6 C5 H5A 109.9 . .
C4 C5 H5A 109.9 . .
C6 C5 H5B 109.9 . .
C4 C5 H5B 109.9 . .
H5A C5 H5B 108.3 . .
N3 C6 C5 179.9(9) . .
N2 C7 C8 112.7(3) . .
N2 C7 H7A 109.0 . .
C8 C7 H7A 109.0 . .
N2 C7 H7B 109.0 . .
C8 C7 H7B 109.0 . .
H7A C7 H7B 107.8 . .
N4 C8 C7 114.1(3) . .
N4 C8 H8A 108.7 . .
C7 C8 H8A 108.7 . .
N4 C8 H8B 108.7 . .
C7 C8 H8B 108.7 . .
H8A C8 H8B 107.6 . .
N4 C9 C10 109.8(4) . .
N4 C9 H9A 109.7 . .
C10 C9 H9A 109.7 . .
N4 C9 H9B 109.7 . .
C10 C9 H9B 109.7 . .
H9A C9 H9B 108.2 . .
C11 C10 C9 110.9(4) 4_565 .
C11 C10 H10A 109.5 4_565 .
C9 C10 H10A 109.5 . .
C11 C10 H10B 109.5 4_565 .
C9 C10 H10B 109.5 . .
H10A C10 H10B 108.0 . .
N5 C11 C10 177.7(6) . 4_666
C13 C12 N4 128.6(10) . .
C13 C12 H12A 105.2 . .
N4 C12 H12A 105.2 . .
C13 C12 H12B 105.2 . .
N4 C12 H12B 105.2 . .
H12A C12 H12B 105.9 . .
C12 C13 C14 108.0(10) . 4_566
C12 C13 H13A 110.1 . .
C14 C13 H13A 110.1 4_566 .
C12 C13 H13B 110.1 . .
C14 C13 H13B 110.1 4_566 .
H13A C13 H13B 108.4 . .
N6 C14 C13 156.2(15) . 4_665
O1 S1 O3 116.9(8) . .
O1 S1 O2 114.7(8) . .
O3 S1 O2 113.8(5) . .
O1 S1 C15 94.9(7) . .
O3 S1 C15 108.4(5) . .
O2 S1 C15 105.4(6) . .
F1 C15 F2 109.8(8) . .
F1 C15 F3 109.2(14) . .
F2 C15 F3 98.6(15) . .
F1 C15 S1 116.8(12) . .
F2 C15 S1 120.4(8) . .
F3 C15 S1 99.2(7) . .

loop_
_geom_bond_atom_site_label_1
_geom_bond_atom_site_label_2
_geom_bond_distance
_geom_bond_site_symmetry_2
Ag1 N5 2.243(4) .
Ag1 N6 2.252(4) .
Ag1 N4 2.364(4) .
Ag1 N2 2.458(3) .
N1 C1 1.188(9) .
N2 C3 1.454(6) .
N2 C4 1.475(5) .
N2 C7 1.481(5) .
N3 C6 1.092(7) .
N4 C12 1.436(7) .
N4 C8 1.477(6) .
N4 C9 1.493(5) .
N5 C11 1.136(6) .
N6 C14 1.109(8) .
C1 C2 1.404(9) .
C2 C3 1.531(6) .
C2 H2A 0.9700 .
C2 H2B 0.9700 .
C3 H3A 0.9700 .
C3 H3B 0.9700 .
C4 C5 1.526(7) .
C4 H4A 0.9700 .
C4 H4B 0.9700 .
C5 C6 1.516(8) .
C5 H5A 0.9700 .
C5 H5B 0.9700 .
C7 C8 1.521(6) .
C7 H7A 0.9700 .
C7 H7B 0.9700 .
C8 H8A 0.9700 .
C8 H8B 0.9700 .
C9 C10 1.532(7) .
C9 H9A 0.9700 .
C9 H9B 0.9700 .
C10 C11 1.451(6) 4_565
C10 H10A 0.9700 .
C10 H10B 0.9700 .
C11 C10 1.451(6) 4_666
C12 C13 1.213(14) .
C12 H12A 0.9700 .
C12 H12B 0.9700 .
C13 C14 1.619(14) 4_566
C13 H13A 0.9700 .
C13 H13B 0.9700 .
C14 C13 1.619(14) 4_665
S1 O1 1.348(8) .
S1 O3 1.360(6) .
S1 O2 1.364(8) .
S1 C15 1.716(13) .
C15 F1 1.244(10) .
C15 F2 1.277(12) .
C15 F3 1.522(19) .
